data_4077445
loop_
_publ_author_name
'Liu, Shengming'
'Liu, Fu-Chen'
'Renkes, Gordon'
'Shore, Sheldon G.'

_publ_section_title
;
 Formation of Triniobocene Cationic and Neutral Mononiobocene Species as a
 Function of Solvent in the Reaction of Cp2Nb{(\m-H)2BR2} (R2= C4H8,
 C5H10, C8H14) with B(C6F5)3
;
_journal_issue 26
_journal_name_full Organometallics
_journal_page_first 5717
_journal_paper_doi 10.1021/om0107744
_journal_volume 20
_journal_year 2001
_chemical_formula_sum 'C74 H45 B2 F25 Nb3'
_chemical_formula_weight 1709.45
_chemical_name_common 'triniobocene cation'
_chemical_name_systematic
; 
 ? 
;
_space_group_IT_number 15
_symmetry_cell_setting monoclinic
_symmetry_space_group_name_Hall '-C 2yc'
_symmetry_space_group_name_H-M 'C 1 2/c 1'
_atom_sites_solution_hydrogens geom
_atom_sites_solution_primary direct
_atom_sites_solution_secondary difmap
_audit_creation_method SHELXL-97
_cell_angle_alpha 90.00
_cell_angle_beta 98.857(10)
_cell_angle_gamma 90.00
_cell_formula_units_Z 8
_cell_length_a 19.5356(10)
_cell_length_b 13.2679(10)
_cell_length_c 51.3778(10)
_cell_measurement_reflns_used '10 frames'
_cell_measurement_temperature 173(2)
_cell_volume 13158.1(13)
_computing_cell_refinement 'DENZO (Otwinowsky & Minor, 1997)'
_computing_data_collection 'COLLECT (Nonius, 1999)'
_computing_data_reduction 'DENZO (Otwinowsky & Minor, 1997)'
_computing_structure_refinement 'SHELXL-97 (Sheldrick, 1997)'
_computing_structure_solution 'SHELXS-97 (Sheldrick, 1990)'
_diffrn_ambient_temperature 173(2)
_diffrn_measured_fraction_theta_full 0.993
_diffrn_measured_fraction_theta_max 0.993
_diffrn_measurement_device_type 'Nonius KappaCCD'
_diffrn_measurement_method 'omega at 55/-55'
_diffrn_radiation_monochromator graphite
_diffrn_radiation_source 'fine-focus sealed tube'
_diffrn_radiation_type MoK\a
_diffrn_radiation_wavelength 0.71073
_diffrn_reflns_av_R_equivalents 0.0919
_diffrn_reflns_av_sigmaI/netI 0.0746
_diffrn_reflns_limit_h_max 23
_diffrn_reflns_limit_h_min -23
_diffrn_reflns_limit_k_max 15
_diffrn_reflns_limit_k_min -15
_diffrn_reflns_limit_l_max 61
_diffrn_reflns_limit_l_min -61
_diffrn_reflns_number 40509
_diffrn_reflns_theta_full 25.06
_diffrn_reflns_theta_max 25.06
_diffrn_reflns_theta_min 2.30
_exptl_absorpt_coefficient_mu 0.630
_exptl_absorpt_correction_T_max 0.9114
_exptl_absorpt_correction_T_min 0.8896
_exptl_absorpt_correction_type 'SORTAV (blessing, 1995)'
_exptl_crystal_colour brown
_exptl_crystal_density_diffrn 1.726
_exptl_crystal_density_method 'not measured'
_exptl_crystal_description chunk
_exptl_crystal_F_000 6776
_exptl_crystal_size_max 0.19
_exptl_crystal_size_mid 0.17
_exptl_crystal_size_min 0.15
_refine_diff_density_max 0.633
_refine_diff_density_min -0.720
_refine_diff_density_rms 0.091
_refine_ls_extinction_method none
_refine_ls_goodness_of_fit_ref 1.048
_refine_ls_hydrogen_treatment mixed
_refine_ls_matrix_type full
_refine_ls_number_parameters 952
_refine_ls_number_reflns 11582
_refine_ls_number_restraints 0
_refine_ls_restrained_S_all 1.048
_refine_ls_R_factor_all 0.1114
_refine_ls_R_factor_gt 0.0582
_refine_ls_shift/su_max 3.143
_refine_ls_shift/su_mean 0.006
_refine_ls_structure_factor_coef Fsqd
_refine_ls_weighting_details 'calc w=1/[\s^2^(Fo^2^)+(0.0495P)^2^+55.2067P] where P=(Fo^2^+2Fc^2^)/3'
_refine_ls_weighting_scheme calc
_refine_ls_wR_factor_gt 0.1205
_refine_ls_wR_factor_ref 0.1402
_reflns_number_gt 7278
_reflns_number_total 11582
_reflns_threshold_expression >2sigma(I)
_cod_data_source_file om0107744.cif
_cod_data_source_block Compound1
_cod_depositor_comments
;
The following automatic conversions were performed:

'_symmetry_cell_setting' value 'Monoclinic' changed to 'monoclinic'
according to /home/saulius/struct/CIF-dictionaries/cif_core.dic
dictionary named 'cif_core.dic' version 2.4.2 from 2011-04-26.

Automatic conversion script
Id: cif_fix_values 1715 2011-07-08 13:25:40Z adriana 
;
_cod_original_cell_volume 13158.1(12)
_cod_original_sg_symbol_H-M C2/c
_cod_database_code 4077445

loop_
_symmetry_equiv_pos_as_xyz
'x, y, z'
'-x, y, -z+1/2'
'x+1/2, y+1/2, z'
'-x+1/2, y+1/2, -z+1/2'
'-x, -y, -z'
'x, -y, z-1/2'
'-x+1/2, -y+1/2, -z'
'x+1/2, -y+1/2, z-1/2'

loop_
_atom_site_label
_atom_site_type_symbol
_atom_site_fract_x
_atom_site_fract_y
_atom_site_fract_z
_atom_site_U_iso_or_equiv
_atom_site_adp_type
_atom_site_occupancy
_atom_site_symmetry_multiplicity
_atom_site_calc_flag
_atom_site_refinement_flags
Nb1 Nb 0.12284(3) 0.77535(4) 0.073306(11) 0.04842(17) Uani 1 1 d .
Nb2 Nb 0.15085(3) 0.96152(4) 0.118309(10) 0.04048(15) Uani 1 1 d .
Nb3 Nb 0.21319(3) 0.99521(5) 0.177325(11) 0.05187(18) Uani 1 1 d .
C11 C 0.0716(4) 0.7668(6) 0.02812(13) 0.072(2) Uani 1 1 d .
H11 H 0.0967 0.7356 0.0159 0.087 Uiso 1 1 calc .
C12 C 0.0255(4) 0.7186(5) 0.04328(16) 0.073(2) Uani 1 1 d .
H12 H 0.0141 0.6489 0.0427 0.088 Uiso 1 1 calc .
C13 C 0.0003(3) 0.7902(6) 0.05887(13) 0.0616(18) Uani 1 1 d .
H13 H -0.0309 0.7788 0.0710 0.074 Uiso 1 1 calc .
C14 C 0.0292(3) 0.8823(5) 0.05334(11) 0.0487(16) Uani 1 1 d .
H14 H 0.0206 0.9450 0.0612 0.058 Uiso 1 1 calc .
C15 C 0.0723(3) 0.8682(5) 0.03477(12) 0.0544(17) Uani 1 1 d .
H15 H 0.0981 0.9193 0.0277 0.065 Uiso 1 1 calc .
C16 C 0.1503(6) 0.6407(7) 0.1041(2) 0.098(3) Uani 1 1 d .
H16 H 0.1274 0.6360 0.1191 0.117 Uiso 1 1 calc .
C17 C 0.2114(4) 0.6912(5) 0.10304(15) 0.065(2) Uani 1 1 d .
H17 H 0.2374 0.7274 0.1172 0.078 Uiso 1 1 calc .
C18 C 0.2290(4) 0.6809(7) 0.07821(18) 0.090(3) Uani 1 1 d .
H18 H 0.2684 0.7082 0.0720 0.108 Uiso 1 1 calc .
C19 C 0.1759(8) 0.6208(9) 0.06383(19) 0.126(5) Uani 1 1 d .
H19 H 0.1735 0.5993 0.0461 0.152 Uiso 1 1 calc .
C10 C 0.1285(7) 0.5993(7) 0.0805(3) 0.135(5) Uani 1 1 d .
H10 H 0.0871 0.5614 0.0759 0.161 Uiso 1 1 calc .
C21 C 0.1894(3) 0.9114(5) 0.07923(10) 0.0441(15) Uani 1 1 d .
C22 C 0.2498(3) 0.9194(6) 0.09880(12) 0.0572(18) Uani 1 1 d .
H22 H 0.2785 0.8642 0.1052 0.069 Uiso 1 1 calc .
C23 C 0.2608(3) 1.0192(6) 0.10727(13) 0.0598(18) Uani 1 1 d .
H23 H 0.2972 1.0427 0.1203 0.072 Uiso 1 1 calc .
C24 C 0.2081(4) 1.0785(5) 0.09301(13) 0.0594(19) Uani 1 1 d .
H24 H 0.2024 1.1492 0.0947 0.071 Uiso 1 1 calc .
C25 C 0.1651(3) 1.0135(5) 0.07572(11) 0.0533(17) Uani 1 1 d .
H25 H 0.1260 1.0344 0.0636 0.064 Uiso 1 1 calc .
C26 C 0.0606(3) 0.9615(5) 0.14344(12) 0.0504(16) Uani 1 1 d .
H26 H 0.0508 0.9021 0.1525 0.060 Uiso 1 1 calc .
C27 C 0.0273(3) 0.9898(5) 0.11818(12) 0.0524(16) Uani 1 1 d .
H27 H -0.0078 0.9527 0.1074 0.063 Uiso 1 1 calc .
C28 C 0.0546(4) 1.0814(5) 0.11188(13) 0.0579(18) Uani 1 1 d .
H28 H 0.0409 1.1185 0.0961 0.070 Uiso 1 1 calc .
C29 C 0.1062(3) 1.1103(4) 0.13276(12) 0.0515(16) Uani 1 1 d .
H29 H 0.1334 1.1699 0.1331 0.062 Uiso 1 1 calc .
C20 C 0.1117(3) 1.0359(5) 0.15354(11) 0.0492(16) Uani 1 1 d .
C31 C 0.2022(3) 0.8595(4) 0.14971(11) 0.0477(15) Uani 1 1 d .
C32 C 0.1705(3) 0.8312(5) 0.17229(12) 0.0570(17) Uani 1 1 d .
H32 H 0.1226 0.8180 0.1721 0.068 Uiso 1 1 calc .
C33 C 0.2232(4) 0.8262(6) 0.19520(13) 0.070(2) Uani 1 1 d .
H33 H 0.2157 0.8121 0.2127 0.084 Uiso 1 1 calc .
C34 C 0.2862(4) 0.8453(6) 0.18747(15) 0.076(2) Uani 1 1 d .
H34 H 0.3298 0.8443 0.1986 0.091 Uiso 1 1 calc .
C35 C 0.2748(3) 0.8667(5) 0.16014(13) 0.0610(18) Uani 1 1 d .
H35 H 0.3102 0.8835 0.1501 0.073 Uiso 1 1 calc .
C36 C 0.2192(4) 1.1723(5) 0.18235(15) 0.071(2) Uani 1 1 d .
H36 H 0.1793 1.2132 0.1777 0.086 Uiso 1 1 calc .
C37 C 0.2680(4) 1.1509(6) 0.16599(15) 0.074(2) Uani 1 1 d .
H37 H 0.2666 1.1731 0.1483 0.089 Uiso 1 1 calc .
C38 C 0.3206(4) 1.0895(7) 0.18056(16) 0.081(2) Uani 1 1 d .
H38 H 0.3604 1.0632 0.1744 0.098 Uiso 1 1 calc .
C39 C 0.3020(4) 1.0753(6) 0.20588(14) 0.075(2) Uani 1 1 d .
H39 H 0.3285 1.0388 0.2198 0.090 Uiso 1 1 calc .
C30 C 0.2382(4) 1.1236(6) 0.20732(13) 0.0637(19) Uani 1 1 d .
B1 B 0.1791(4) 1.0789(7) 0.22175(15) 0.062(2) Uani 1 1 d .
C111 C 0.2016(4) 1.0251(6) 0.25020(12) 0.0642(19) Uani 1 1 d .
C112 C 0.1667(4) 0.9405(7) 0.25773(13) 0.075(2) Uani 1 1 d .
F112 F 0.1159(2) 0.8991(4) 0.24054(8) 0.1075(17) Uani 1 1 d .
C113 C 0.1811(5) 0.8988(8) 0.28257(16) 0.090(3) Uani 1 1 d .
F113 F 0.1443(3) 0.8174(5) 0.28850(10) 0.129(2) Uani 1 1 d .
C114 C 0.2294(5) 0.9414(8) 0.30088(14) 0.091(3) Uani 1 1 d .
F114 F 0.2417(3) 0.9015(4) 0.32521(8) 0.128(2) Uani 1 1 d .
C115 C 0.2654(5) 1.0223(8) 0.29439(16) 0.090(3) Uani 1 1 d .
F115 F 0.3165(3) 1.0625(4) 0.31232(9) 0.140(2) Uani 1 1 d .
C116 C 0.2518(5) 1.0614(7) 0.26961(15) 0.080(2) Uani 1 1 d .
F116 F 0.2917(3) 1.1417(4) 0.26392(9) 0.1094(17) Uani 1 1 d .
C121 C 0.1131(4) 1.1544(7) 0.22108(12) 0.070(2) Uani 1 1 d .
C122 C 0.1235(4) 1.2540(6) 0.22877(12) 0.0610(19) Uani 1 1 d .
F122 F 0.1874(2) 1.2876(3) 0.23813(8) 0.0872(13) Uani 1 1 d .
C123 C 0.0704(6) 1.3216(7) 0.22716(14) 0.085(3) Uani 1 1 d .
F123 F 0.0846(3) 1.4210(4) 0.23413(10) 0.1143(17) Uani 1 1 d .
C124 C 0.0051(5) 1.2949(9) 0.21868(14) 0.081(3) Uani 1 1 d .
F124 F -0.0471(3) 1.3615(5) 0.21658(9) 0.1213(19) Uani 1 1 d .
C125 C -0.0108(4) 1.1973(9) 0.21139(15) 0.083(3) Uani 1 1 d .
F125 F -0.0748(2) 1.1661(5) 0.20311(9) 0.1193(19) Uani 1 1 d .
C126 C 0.0463(5) 1.1291(8) 0.21288(14) 0.084(2) Uani 1 1 d .
F126 F 0.0290(2) 1.0317(4) 0.20506(9) 0.0965(15) Uani 1 1 d .
B2 B -0.0491(4) 1.3058(6) 0.06173(13) 0.0455(17) Uani 1 1 d .
C211 C -0.0083(3) 1.3250(4) 0.09198(11) 0.0450(15) Uani 1 1 d .
C212 C -0.0459(4) 1.3141(5) 0.11276(12) 0.0586(18) Uani 1 1 d .
F212 F -0.1138(2) 1.2898(4) 0.10785(7) 0.0815(13) Uani 1 1 d .
C213 C -0.0175(4) 1.3279(6) 0.13882(13) 0.075(2) Uani 1 1 d .
F213 F -0.0579(2) 1.3170(5) 0.15806(7) 0.118(2) Uani 1 1 d .
C214 C 0.0511(4) 1.3515(5) 0.14553(12) 0.0641(19) Uani 1 1 d .
F214 F 0.0800(2) 1.3639(4) 0.17102(7) 0.0944(15) Uani 1 1 d .
C215 C 0.0902(4) 1.3627(5) 0.12594(12) 0.0561(17) Uani 1 1 d .
F215 F 0.1583(2) 1.3834(3) 0.13215(7) 0.0829(13) Uani 1 1 d .
C216 C 0.0607(3) 1.3493(5) 0.10032(11) 0.0491(15) Uani 1 1 d .
F216 F 0.10484(19) 1.3580(3) 0.08246(7) 0.0722(11) Uani 1 1 d .
C221 C -0.1082(3) 1.3914(4) 0.05277(10) 0.0416(14) Uani 1 1 d .
C222 C -0.1666(3) 1.3699(5) 0.03463(12) 0.0528(16) Uani 1 1 d .
F222 F -0.1738(2) 1.2763(3) 0.02393(7) 0.0757(11) Uani 1 1 d .
C223 C -0.2193(3) 1.4376(7) 0.02691(13) 0.063(2) Uani 1 1 d .
F223 F -0.2749(2) 1.4089(4) 0.00899(8) 0.0929(14) Uani 1 1 d .
C224 C -0.2157(3) 1.5330(6) 0.03637(13) 0.0603(19) Uani 1 1 d .
F224 F -0.26612(19) 1.5998(3) 0.02850(8) 0.0819(13) Uani 1 1 d .
C225 C -0.1589(3) 1.5601(5) 0.05450(11) 0.0489(16) Uani 1 1 d .
F225 F -0.15423(19) 1.6539(3) 0.06413(7) 0.0655(10) Uani 1 1 d .
C226 C -0.1080(3) 1.4890(5) 0.06182(11) 0.0445(14) Uani 1 1 d .
F226 F -0.05223(17) 1.5243(2) 0.07926(6) 0.0522(8) Uani 1 1 d .
C231 C 0.0051(3) 1.2947(4) 0.04053(10) 0.0387(13) Uani 1 1 d .
C232 C 0.0356(3) 1.3759(4) 0.02998(11) 0.0446(15) Uani 1 1 d .
F232 F 0.0204(2) 1.4713(2) 0.03686(7) 0.0653(10) Uani 1 1 d .
C233 C 0.0849(3) 1.3683(5) 0.01341(11) 0.0492(16) Uani 1 1 d .
F233 F 0.1139(2) 1.4523(3) 0.00502(7) 0.0708(11) Uani 1 1 d .
C234 C 0.1037(3) 1.2760(5) 0.00591(11) 0.0479(15) Uani 1 1 d .
F234 F 0.1509(2) 1.2661(3) -0.01047(7) 0.0678(10) Uani 1 1 d .
C235 C 0.0739(3) 1.1924(4) 0.01510(11) 0.0456(15) Uani 1 1 d .
F235 F 0.09012(19) 1.0997(3) 0.00711(7) 0.0611(10) Uani 1 1 d .
C236 C 0.0262(3) 1.2037(4) 0.03206(10) 0.0397(14) Uani 1 1 d .
F236 F 0.00019(17) 1.1172(2) 0.04058(6) 0.0529(9) Uani 1 1 d .
C1 C -0.1506(5) 2.0301(8) 0.1275(2) 0.116(4) Uani 1 1 d .
H1A H -0.1768 1.9941 0.1394 0.174 Uiso 1 1 calc .
H1B H -0.1630 2.1017 0.1272 0.174 Uiso 1 1 calc .
H1C H -0.1009 2.0227 0.1338 0.174 Uiso 1 1 calc .
C2 C -0.1676(4) 1.9868(7) 0.10024(17) 0.079(2) Uani 1 1 d .
C3 C -0.2148(5) 1.9080(7) 0.0937(2) 0.097(3) Uani 1 1 d .
H3 H -0.2365 1.8775 0.1071 0.116 Uiso 1 1 calc .
C4 C -0.2301(5) 1.8744(7) 0.0683(3) 0.108(3) Uani 1 1 d .
H4 H -0.2630 1.8220 0.0640 0.130 Uiso 1 1 calc .
C5 C -0.1984(6) 1.9157(8) 0.0494(2) 0.098(3) Uani 1 1 d .
H5 H -0.2083 1.8910 0.0318 0.118 Uiso 1 1 calc .
C6 C -0.1523(5) 1.9928(8) 0.0552(2) 0.088(3) Uani 1 1 d .
H6 H -0.1313 2.0223 0.0415 0.106 Uiso 1 1 calc .
C7 C -0.1361(4) 2.0276(6) 0.08013(18) 0.072(2) Uani 1 1 d .
H7 H -0.1030 2.0801 0.0839 0.086 Uiso 1 1 calc .
C1A C 0.0252(7) 1.6893(11) 0.2110(2) 0.162(5) Uani 1 1 d .
H1A1 H 0.0129 1.7522 0.2192 0.243 Uiso 1 1 calc .
H1A2 H 0.0757 1.6832 0.2131 0.243 Uiso 1 1 calc .
H1A3 H 0.0062 1.6320 0.2196 0.243 Uiso 1 1 calc .
C2A C -0.0043(5) 1.6899(8) 0.18233(17) 0.089(3) Uani 1 1 d .
C3A C 0.0069(5) 1.6095(8) 0.1662(2) 0.108(3) Uani 1 1 d .
H3A H 0.0348 1.5547 0.1735 0.130 Uiso 1 1 calc .
C4A C -0.0212(5) 1.6070(8) 0.1404(2) 0.103(3) Uani 1 1 d .
H4A H -0.0134 1.5503 0.1300 0.124 Uiso 1 1 calc .
C5A C -0.0601(5) 1.6841(8) 0.12939(17) 0.092(3) Uani 1 1 d .
H5A H -0.0786 1.6821 0.1112 0.111 Uiso 1 1 calc .
C6A C -0.0728(5) 1.7626(7) 0.1438(2) 0.090(3) Uani 1 1 d .
H6A H -0.1008 1.8161 0.1358 0.108 Uiso 1 1 calc .
C7A C -0.0456(5) 1.7679(7) 0.1704(2) 0.097(3) Uani 1 1 d .
H7A H -0.0551 1.8249 0.1804 0.116 Uiso 1 1 calc .
H2 H -0.077(3) 1.237(4) 0.0613(9) 0.04(2) Uiso 0.99(14) 1 d P
HA H 0.100(4) 0.832(7) 0.1041(17) 0.15(5) Uiso 1.00(18) 1 d .
HB H 0.160(3) 1.001(5) 0.2062(12) 0.08(3) Uiso 1.00(16) 1 d .

loop_
_atom_site_aniso_label
_atom_site_aniso_U_11
_atom_site_aniso_U_22
_atom_site_aniso_U_33
_atom_site_aniso_U_23
_atom_site_aniso_U_13
_atom_site_aniso_U_12
Nb1 0.0537(4) 0.0368(3) 0.0500(3) -0.0015(3) -0.0071(3) 0.0114(3)
Nb2 0.0402(3) 0.0420(3) 0.0404(3) 0.0028(2) 0.0101(2) 0.0009(2)
Nb3 0.0453(3) 0.0671(4) 0.0435(3) -0.0030(3) 0.0079(3) -0.0051(3)
C11 0.077(5) 0.083(6) 0.048(4) -0.020(4) -0.017(4) 0.034(5)
C12 0.079(6) 0.042(4) 0.082(5) 0.000(4) -0.041(5) 0.000(4)
C13 0.049(4) 0.067(5) 0.062(4) 0.011(4) -0.011(3) -0.003(4)
C14 0.045(4) 0.048(4) 0.048(4) 0.004(3) -0.009(3) 0.011(3)
C15 0.052(4) 0.066(5) 0.041(3) 0.011(3) -0.007(3) 0.004(3)
C16 0.113(8) 0.065(6) 0.107(7) 0.042(6) -0.008(6) 0.030(6)
C17 0.056(5) 0.058(5) 0.070(5) 0.006(4) -0.020(4) 0.032(4)
C18 0.080(6) 0.109(7) 0.078(6) -0.003(5) 0.000(5) 0.066(5)
C19 0.185(13) 0.099(8) 0.076(7) -0.046(6) -0.041(7) 0.114(9)
C10 0.158(12) 0.034(5) 0.184(14) 0.006(7) -0.064(10) 0.031(6)
C21 0.042(4) 0.060(4) 0.032(3) -0.004(3) 0.011(3) 0.011(3)
C22 0.043(4) 0.080(5) 0.054(4) -0.005(4) 0.027(3) 0.006(4)
C23 0.046(4) 0.082(5) 0.056(4) -0.005(4) 0.024(3) -0.024(4)
C24 0.082(5) 0.048(4) 0.054(4) 0.006(3) 0.028(4) -0.024(4)
C25 0.064(4) 0.059(4) 0.040(3) 0.009(3) 0.020(3) -0.002(4)
C26 0.039(4) 0.063(4) 0.051(4) 0.004(3) 0.013(3) 0.009(3)
C27 0.038(3) 0.064(5) 0.055(4) -0.003(3) 0.008(3) 0.011(3)
C28 0.061(4) 0.058(4) 0.056(4) 0.002(3) 0.011(4) 0.033(4)
C29 0.067(4) 0.045(4) 0.046(4) -0.003(3) 0.018(3) 0.017(3)
C20 0.044(4) 0.070(4) 0.036(3) 0.001(3) 0.014(3) 0.007(3)
C31 0.048(4) 0.043(4) 0.049(4) 0.007(3) -0.004(3) 0.002(3)
C32 0.059(4) 0.057(4) 0.053(4) 0.015(3) 0.002(3) -0.001(3)
C33 0.078(6) 0.079(5) 0.050(4) 0.022(4) 0.000(4) 0.018(4)
C34 0.064(5) 0.090(6) 0.067(5) -0.002(4) -0.010(4) 0.024(4)
C35 0.048(4) 0.072(5) 0.061(4) -0.003(4) 0.004(3) 0.021(4)
C36 0.085(6) 0.063(5) 0.072(5) -0.024(4) 0.030(4) -0.014(4)
C37 0.081(6) 0.074(5) 0.073(5) -0.021(4) 0.028(5) -0.039(5)
C38 0.054(5) 0.115(7) 0.079(6) -0.027(5) 0.024(4) -0.033(5)
C39 0.050(5) 0.110(6) 0.065(5) -0.033(4) 0.004(4) -0.021(4)
C30 0.061(5) 0.081(5) 0.047(4) -0.019(4) 0.002(3) -0.016(4)
B1 0.060(5) 0.072(6) 0.051(5) -0.005(4) 0.004(4) 0.002(4)
C111 0.056(4) 0.090(6) 0.045(4) -0.009(4) 0.004(3) 0.000(4)
C112 0.052(5) 0.122(7) 0.047(4) -0.006(4) -0.001(4) 0.000(5)
F112 0.085(3) 0.170(5) 0.064(3) 0.024(3) 0.000(2) -0.045(3)
C113 0.078(6) 0.134(8) 0.057(5) 0.023(5) 0.013(5) 0.010(6)
F113 0.123(5) 0.182(6) 0.084(3) 0.052(4) 0.022(3) -0.005(4)
C114 0.111(8) 0.115(8) 0.039(4) 0.001(5) -0.012(5) 0.040(6)
F114 0.178(5) 0.145(5) 0.054(3) 0.010(3) -0.003(3) 0.056(4)
C115 0.106(7) 0.098(7) 0.052(5) -0.015(5) -0.028(5) 0.027(6)
F115 0.191(6) 0.127(5) 0.076(3) -0.024(3) -0.060(4) 0.021(4)
C116 0.096(6) 0.077(6) 0.062(5) -0.012(4) -0.008(5) 0.008(5)
F116 0.136(5) 0.098(4) 0.079(3) -0.019(3) -0.031(3) -0.009(3)
C121 0.058(5) 0.110(7) 0.039(4) 0.001(4) 0.000(3) -0.016(5)
C122 0.066(5) 0.077(6) 0.040(4) 0.001(4) 0.008(3) 0.015(5)
F122 0.089(3) 0.095(3) 0.079(3) -0.010(2) 0.014(3) 0.002(3)
C123 0.116(8) 0.094(7) 0.049(5) -0.006(4) 0.021(5) -0.010(6)
F123 0.134(5) 0.114(4) 0.100(4) 0.007(3) 0.034(3) 0.026(4)
C124 0.059(6) 0.139(9) 0.045(4) -0.002(5) 0.011(4) 0.014(6)
F124 0.108(4) 0.174(5) 0.085(3) 0.007(3) 0.023(3) 0.048(4)
C125 0.047(5) 0.151(9) 0.050(4) 0.003(5) 0.005(4) 0.013(6)
F125 0.066(3) 0.203(6) 0.087(3) 0.004(4) 0.008(3) -0.001(4)
C126 0.083(7) 0.126(8) 0.046(4) -0.010(5) 0.020(4) -0.010(6)
F126 0.063(3) 0.143(5) 0.082(3) -0.016(3) 0.007(2) -0.018(3)
B2 0.058(5) 0.038(4) 0.043(4) 0.002(3) 0.016(3) -0.006(4)
C211 0.057(4) 0.037(3) 0.043(3) 0.012(3) 0.015(3) 0.015(3)
C212 0.055(5) 0.077(5) 0.046(4) 0.019(3) 0.017(3) 0.026(4)
F212 0.051(3) 0.140(4) 0.058(2) 0.028(2) 0.021(2) 0.025(2)
C213 0.067(5) 0.117(7) 0.047(4) 0.018(4) 0.026(4) 0.040(5)
F213 0.074(3) 0.239(6) 0.045(2) 0.031(3) 0.026(2) 0.041(4)
C214 0.075(5) 0.080(5) 0.037(4) 0.007(3) 0.008(4) 0.026(4)
F214 0.092(3) 0.151(4) 0.039(2) 0.010(2) 0.005(2) 0.033(3)
C215 0.069(5) 0.050(4) 0.050(4) 0.011(3) 0.011(4) 0.008(4)
F215 0.077(3) 0.113(4) 0.055(2) 0.005(2) -0.002(2) -0.023(3)
C216 0.062(4) 0.048(4) 0.039(3) 0.004(3) 0.013(3) 0.006(3)
F216 0.066(3) 0.109(3) 0.045(2) 0.004(2) 0.0168(19) -0.032(2)
C221 0.043(4) 0.046(4) 0.037(3) 0.008(3) 0.010(3) -0.005(3)
C222 0.057(4) 0.062(5) 0.041(3) 0.001(3) 0.013(3) -0.016(4)
F222 0.081(3) 0.079(3) 0.066(2) -0.012(2) 0.006(2) -0.025(2)
C223 0.043(4) 0.100(6) 0.047(4) 0.021(4) 0.004(3) -0.011(4)
F223 0.061(3) 0.136(4) 0.074(3) 0.016(3) -0.014(2) -0.022(3)
C224 0.046(4) 0.085(6) 0.052(4) 0.031(4) 0.015(3) 0.007(4)
F224 0.050(2) 0.119(4) 0.078(3) 0.049(3) 0.014(2) 0.027(2)
C225 0.051(4) 0.057(4) 0.041(3) 0.015(3) 0.016(3) 0.003(3)
F225 0.074(3) 0.056(2) 0.068(2) 0.0093(19) 0.019(2) 0.022(2)
C226 0.043(4) 0.052(4) 0.040(3) 0.009(3) 0.012(3) 0.005(3)
F226 0.054(2) 0.049(2) 0.0508(19) -0.0038(16) -0.0027(17) 0.0037(17)
C231 0.045(3) 0.036(3) 0.035(3) 0.006(3) 0.006(3) -0.002(3)
C232 0.056(4) 0.035(4) 0.043(3) -0.002(3) 0.010(3) 0.003(3)
F232 0.089(3) 0.040(2) 0.079(2) -0.0034(18) 0.048(2) -0.0082(19)
C233 0.059(4) 0.050(4) 0.042(3) 0.007(3) 0.016(3) -0.002(3)
F233 0.085(3) 0.062(2) 0.076(3) 0.012(2) 0.048(2) -0.009(2)
C234 0.050(4) 0.053(4) 0.041(3) 0.008(3) 0.009(3) 0.011(3)
F234 0.070(3) 0.079(3) 0.061(2) 0.008(2) 0.034(2) 0.012(2)
C235 0.051(4) 0.040(4) 0.045(3) -0.003(3) 0.003(3) 0.016(3)
F235 0.066(2) 0.052(2) 0.065(2) -0.0014(18) 0.0126(19) 0.0196(19)
C236 0.050(4) 0.029(3) 0.039(3) 0.008(2) 0.003(3) 0.001(3)
F236 0.062(2) 0.0372(19) 0.060(2) 0.0117(16) 0.0100(18) 0.0061(17)
C1 0.090(7) 0.146(9) 0.118(8) 0.059(7) 0.036(6) 0.058(6)
C2 0.066(5) 0.088(6) 0.088(6) 0.038(5) 0.033(5) 0.042(5)
C3 0.067(6) 0.068(6) 0.167(10) 0.063(6) 0.054(7) 0.012(5)
C4 0.097(8) 0.064(6) 0.165(11) 0.004(7) 0.026(8) 0.022(5)
C5 0.097(8) 0.092(7) 0.111(8) 0.005(6) 0.035(6) 0.037(6)
C6 0.066(5) 0.094(7) 0.111(8) 0.033(6) 0.033(5) 0.023(5)
C7 0.055(5) 0.062(5) 0.103(6) 0.034(5) 0.028(5) 0.015(4)
C1A 0.167(11) 0.235(15) 0.077(7) -0.028(8) -0.004(7) -0.051(11)
C2A 0.075(6) 0.110(8) 0.083(6) -0.013(6) 0.018(5) -0.034(6)
C3A 0.109(8) 0.108(8) 0.101(7) -0.026(6) -0.004(6) 0.029(6)
C4A 0.115(8) 0.098(7) 0.094(7) -0.021(6) 0.008(6) 0.022(6)
C5A 0.109(7) 0.084(7) 0.086(6) 0.007(5) 0.025(5) 0.000(6)
C6A 0.101(7) 0.063(6) 0.112(8) 0.020(5) 0.040(6) 0.003(5)
C7A 0.105(8) 0.076(6) 0.124(8) -0.025(6) 0.063(7) -0.023(6)

loop_
_atom_type_symbol
_atom_type_description
_atom_type_scat_dispersion_real
_atom_type_scat_dispersion_imag
_atom_type_scat_source
C C 0.0033 0.0016 'International Tables Vol C Tables 4.2.6.8 and 6.1.1.4'
H H 0.0000 0.0000 'International Tables Vol C Tables 4.2.6.8 and 6.1.1.4'
B B 0.0013 0.0007 'International Tables Vol C Tables 4.2.6.8 and 6.1.1.4'
F F 0.0171 0.0103 'International Tables Vol C Tables 4.2.6.8 and 6.1.1.4'
Nb Nb -2.0727 0.6215 'International Tables Vol C Tables 4.2.6.8 and 6.1.1.4'

loop_
_geom_angle_atom_site_label_1
_geom_angle_atom_site_label_2
_geom_angle_atom_site_label_3
_geom_angle
C21 Nb1 C10 140.3(3)
C21 Nb1 C12 137.7(2)
C10 Nb1 C12 78.6(3)
C21 Nb1 C19 117.6(5)
C10 Nb1 C19 33.9(4)
C12 Nb1 C19 85.7(4)
C21 Nb1 C11 108.8(3)
C10 Nb1 C11 96.2(4)
C12 Nb1 C11 34.9(3)
C19 Nb1 C11 83.7(3)
C21 Nb1 C16 116.7(3)
C10 Nb1 C16 32.7(4)
C12 Nb1 C16 105.6(3)
C19 Nb1 C16 55.4(4)
C11 Nb1 C16 128.8(4)
C21 Nb1 C17 86.6(2)
C10 Nb1 C17 55.2(3)
C12 Nb1 C17 133.7(2)
C19 Nb1 C17 55.6(3)
C11 Nb1 C17 138.7(2)
C16 Nb1 C17 33.4(3)
C21 Nb1 C18 86.1(3)
C10 Nb1 C18 56.6(4)
C12 Nb1 C18 119.6(3)
C19 Nb1 C18 34.5(4)
C11 Nb1 C18 107.7(3)
C16 Nb1 C18 55.9(3)
C17 Nb1 C18 33.4(3)
C21 Nb1 C13 120.7(2)
C10 Nb1 C13 98.6(4)
C12 Nb1 C13 33.6(2)
C19 Nb1 C13 116.9(4)
C11 Nb1 C13 56.9(3)
C16 Nb1 C13 112.1(3)
C17 Nb1 C13 145.2(3)
C18 Nb1 C13 151.4(3)
C21 Nb1 C15 81.6(2)
C10 Nb1 C15 129.6(4)
C12 Nb1 C15 56.2(2)
C19 Nb1 C15 114.1(3)
C11 Nb1 C15 33.6(2)
C16 Nb1 C15 161.2(3)
C17 Nb1 C15 157.6(3)
C18 Nb1 C15 126.2(3)
C13 Nb1 C15 56.1(2)
C21 Nb1 C14 88.3(2)
C10 Nb1 C14 131.4(3)
C12 Nb1 C14 55.5(2)
C19 Nb1 C14 138.1(3)
C11 Nb1 C14 55.8(2)
C16 Nb1 C14 142.9(3)
C17 Nb1 C14 165.5(2)
C18 Nb1 C14 159.4(3)
C13 Nb1 C14 33.6(2)
C15 Nb1 C14 33.2(2)
C21 Nb1 HA 77(3)
C10 Nb1 HA 106(3)
C12 Nb1 HA 114(3)
C19 Nb1 HA 133(3)
C11 Nb1 HA 137(3)
C16 Nb1 HA 78(3)
C17 Nb1 HA 83(3)
C18 Nb1 HA 116(3)
C13 Nb1 HA 83(3)
C15 Nb1 HA 112(3)
C14 Nb1 HA 82(3)
C31 Nb2 C20 81.8(2)
C31 Nb2 C29 115.8(2)
C20 Nb2 C29 36.5(2)
C31 Nb2 C26 83.9(2)
C20 Nb2 C26 36.2(2)
C29 Nb2 C26 58.2(2)
C31 Nb2 C21 106.2(2)
C20 Nb2 C21 170.8(2)
C29 Nb2 C21 134.4(2)
C26 Nb2 C21 147.2(2)
C31 Nb2 C25 138.5(2)
C20 Nb2 C25 135.2(2)
C29 Nb2 C25 98.7(2)
C26 Nb2 C25 136.1(2)
C21 Nb2 C25 35.6(2)
C31 Nb2 C22 81.8(2)
C20 Nb2 C22 145.7(2)
C29 Nb2 C22 134.7(2)
C26 Nb2 C22 164.4(2)
C21 Nb2 C22 35.3(2)
C25 Nb2 C22 57.0(2)
C31 Nb2 C24 126.1(2)
C20 Nb2 C24 112.8(2)
C29 Nb2 C24 81.6(2)
C26 Nb2 C24 138.6(2)
C21 Nb2 C24 58.9(2)
C25 Nb2 C24 34.6(2)
C22 Nb2 C24 56.5(2)
C31 Nb2 C23 92.6(2)
C20 Nb2 C23 117.6(2)
C29 Nb2 C23 101.3(2)
C26 Nb2 C23 153.8(2)
C21 Nb2 C23 58.5(2)
C25 Nb2 C23 56.9(2)
C22 Nb2 C23 33.9(2)
C24 Nb2 C23 33.9(2)
C31 Nb2 C27 115.5(2)
C20 Nb2 C27 59.1(2)
C29 Nb2 C27 56.7(2)
C26 Nb2 C27 34.2(2)
C21 Nb2 C27 119.3(2)
C25 Nb2 C27 102.2(2)
C22 Nb2 C27 154.5(2)
C24 Nb2 C27 116.1(2)
C23 Nb2 C27 149.4(2)
C31 Nb2 C28 138.2(2)
C20 Nb2 C28 58.9(2)
C29 Nb2 C28 34.2(2)
C26 Nb2 C28 56.4(2)
C21 Nb2 C28 114.2(2)
C25 Nb2 C28 83.2(2)
C22 Nb2 C28 138.9(2)
C24 Nb2 C28 85.3(3)
C23 Nb2 C28 116.9(3)
C27 Nb2 C28 32.9(2)
C31 Nb2 Nb3 46.95(15)
C20 Nb2 Nb3 45.52(15)
C29 Nb2 Nb3 71.20(16)
C26 Nb2 Nb3 71.23(15)
C21 Nb2 Nb3 137.99(14)
C25 Nb2 Nb3 141.04(16)
C22 Nb2 Nb3 102.85(16)
C24 Nb2 Nb3 106.73(17)
C23 Nb2 Nb3 87.41(15)
C27 Nb2 Nb3 102.62(14)
C28 Nb2 Nb3 102.40(15)
C31 Nb2 HA 83(2)
C20 Nb2 HA 116(2)
C29 Nb2 HA 130(2)
C26 Nb2 HA 81(2)
C21 Nb2 HA 70(2)
C25 Nb2 HA 92(2)
C22 Nb2 HA 92(2)
C24 Nb2 HA 126(2)
C23 Nb2 HA 125(2)
C27 Nb2 HA 73(2)
C28 Nb2 HA 100(2)
Nb3 Nb2 HA 124(2)
C20 Nb3 C31 81.9(2)
C20 Nb3 C30 105.5(2)
C31 Nb3 C30 172.5(2)
C20 Nb3 C32 83.8(2)
C31 Nb3 C32 36.5(2)
C30 Nb3 C32 143.3(2)
C20 Nb3 C35 115.8(2)
C31 Nb3 C35 36.3(2)
C30 Nb3 C35 136.5(3)
C32 Nb3 C35 58.2(2)
C20 Nb3 C39 138.0(3)
C31 Nb3 C39 137.4(3)
C30 Nb3 C39 35.4(2)
C32 Nb3 C39 135.2(3)
C35 Nb3 C39 101.1(3)
C20 Nb3 C36 81.0(3)
C31 Nb3 C36 148.2(2)
C30 Nb3 C36 35.8(2)
C32 Nb3 C36 162.0(2)
C35 Nb3 C36 138.3(3)
C39 Nb3 C36 57.5(3)
C20 Nb3 C33 116.5(3)
C31 Nb3 C33 59.9(2)
C30 Nb3 C33 115.8(3)
C32 Nb3 C33 35.3(2)
C35 Nb3 C33 56.7(2)
C39 Nb3 C33 100.0(3)
C36 Nb3 C33 151.6(3)
C20 Nb3 C38 126.8(3)
C31 Nb3 C38 116.6(2)
C30 Nb3 C38 58.6(3)
C32 Nb3 C38 141.2(3)
C35 Nb3 C38 84.9(3)
C39 Nb3 C38 34.5(2)
C36 Nb3 C38 56.8(3)
C33 Nb3 C38 115.7(3)
C20 Nb3 C37 92.9(3)
C31 Nb3 C37 121.5(2)
C30 Nb3 C37 58.4(2)
C32 Nb3 C37 158.0(2)
C35 Nb3 C37 104.9(3)
C39 Nb3 C37 57.0(3)
C36 Nb3 C37 33.7(2)
C33 Nb3 C37 149.6(3)
C38 Nb3 C37 34.2(3)
C20 Nb3 C34 138.7(2)
C31 Nb3 C34 59.3(2)
C30 Nb3 C34 113.7(3)
C32 Nb3 C34 56.9(2)
C35 Nb3 C34 34.3(2)
C39 Nb3 C34 83.4(3)
C36 Nb3 C34 139.8(3)
C33 Nb3 C34 32.7(2)
C38 Nb3 C34 86.3(3)
C37 Nb3 C34 118.3(3)
C20 Nb3 B1 92.8(2)
C31 Nb3 B1 146.6(2)
C30 Nb3 B1 35.6(3)
C32 Nb3 B1 110.3(3)
C35 Nb3 B1 145.5(2)
C39 Nb3 B1 62.7(3)
C36 Nb3 B1 61.0(3)
C33 Nb3 B1 94.4(3)
C38 Nb3 B1 93.0(3)
C37 Nb3 B1 91.6(3)
C34 Nb3 B1 111.3(3)
C20 Nb3 HB 82.9(19)
C31 Nb3 HB 120(2)
C30 Nb3 HB 62(2)
C32 Nb3 HB 84(2)
C35 Nb3 HB 133.4(19)
C39 Nb3 HB 86(2)
C36 Nb3 HB 84(2)
C33 Nb3 HB 76.7(19)
C38 Nb3 HB 119(2)
C37 Nb3 HB 117(2)
C34 Nb3 HB 103.4(19)
B1 Nb3 HB 27(2)
C15 C11 C12 106.5(6)
C15 C11 Nb1 74.2(4)
C12 C11 Nb1 72.3(4)
C15 C11 H11 126.8
C12 C11 H11 126.8
Nb1 C11 H11 118.8
C13 C12 C11 108.6(6)
C13 C12 Nb1 74.2(4)
C11 C12 Nb1 72.8(4)
C13 C12 H12 125.7
C11 C12 H12 125.7
Nb1 C12 H12 119.2
C12 C13 C14 107.0(6)
C12 C13 Nb1 72.3(4)
C14 C13 Nb1 73.7(4)
C12 C13 H13 126.5
C14 C13 H13 126.5
Nb1 C13 H13 119.5
C15 C14 C13 109.4(6)
C15 C14 Nb1 73.2(3)
C13 C14 Nb1 72.7(3)
C15 C14 H14 125.3
C13 C14 H14 125.3
Nb1 C14 H14 120.4
C14 C15 C11 108.5(6)
C14 C15 Nb1 73.6(3)
C11 C15 Nb1 72.2(4)
C14 C15 H15 125.7
C11 C15 H15 125.7
Nb1 C15 H15 120.3
C10 C16 C17 108.6(11)
C10 C16 Nb1 72.5(5)
C17 C16 Nb1 73.6(4)
C10 C16 H16 125.7
C17 C16 H16 125.7
Nb1 C16 H16 120.0
C16 C17 C18 109.3(8)
C16 C17 Nb1 73.0(4)
C18 C17 Nb1 73.4(4)
C16 C17 H17 125.3
C18 C17 H17 125.3
Nb1 C17 H17 119.9
C17 C18 C19 105.7(9)
C17 C18 Nb1 73.2(4)
C19 C18 Nb1 71.9(4)
C17 C18 H18 127.1
C19 C18 H18 127.1
Nb1 C18 H18 119.7
C10 C19 C18 107.3(9)
C10 C19 Nb1 72.3(5)
C18 C19 Nb1 73.5(4)
C10 C19 H19 126.3
C18 C19 H19 126.4
Nb1 C19 H19 119.7
C16 C10 C19 109.1(12)
C16 C10 Nb1 74.8(5)
C19 C10 Nb1 73.7(6)
C16 C10 H10 125.5
C19 C10 H10 125.5
Nb1 C10 H10 117.9
C22 C21 C25 103.8(5)
C22 C21 Nb1 124.0(5)
C25 C21 Nb1 125.0(4)
C22 C21 Nb2 73.5(3)
C25 C21 Nb2 72.4(3)
Nb1 C21 Nb2 95.1(2)
C23 C22 C21 111.1(6)
C23 C22 Nb2 75.1(4)
C21 C22 Nb2 71.3(3)
C23 C22 H22 124.5
C21 C22 H22 124.5
Nb2 C22 H22 120.7
C22 C23 C24 107.6(6)
C22 C23 Nb2 71.0(3)
C24 C23 Nb2 72.3(3)
C22 C23 H23 126.2
C24 C23 H23 126.2
Nb2 C23 H23 122.2
C23 C24 C25 107.5(6)
C23 C24 Nb2 73.9(3)
C25 C24 Nb2 70.5(3)
C23 C24 H24 126.2
C25 C24 H24 126.2
Nb2 C24 H24 121.2
C24 C25 C21 110.0(6)
C24 C25 Nb2 74.9(3)
C21 C25 Nb2 72.0(3)
C24 C25 H25 125.0
C21 C25 H25 125.0
Nb2 C25 H25 119.8
C27 C26 C20 110.2(5)
C27 C26 Nb2 76.9(3)
C20 C26 Nb2 70.1(3)
C27 C26 H26 124.9
C20 C26 H26 124.9
Nb2 C26 H26 119.7
C28 C27 C26 107.9(6)
C28 C27 Nb2 73.7(3)
C26 C27 Nb2 68.9(3)
C28 C27 H27 126.0
C26 C27 H27 126.0
Nb2 C27 H27 123.0
C27 C28 C29 108.5(6)
C27 C28 Nb2 73.4(3)
C29 C28 Nb2 68.2(3)
C27 C28 H28 125.7
C29 C28 H28 125.7
Nb2 C28 H28 124.2
C28 C29 C20 109.9(6)
C28 C29 Nb2 77.6(3)
C20 C29 Nb2 70.5(3)
C28 C29 H29 125.1
C20 C29 H29 125.1
Nb2 C29 H29 118.5
C26 C20 C29 103.5(5)
C26 C20 Nb3 122.6(4)
C29 C20 Nb3 121.9(4)
C26 C20 Nb2 73.6(3)
C29 C20 Nb2 73.0(3)
Nb3 C20 Nb2 87.2(2)
C35 C31 C32 103.7(5)
C35 C31 Nb2 122.5(4)
C32 C31 Nb2 122.7(4)
C35 C31 Nb3 73.9(4)
C32 C31 Nb3 73.5(4)
Nb2 C31 Nb3 87.7(2)
C33 C32 C31 109.1(6)
C33 C32 Nb3 75.8(4)
C31 C32 Nb3 69.9(3)
C33 C32 H32 125.4
C31 C32 H32 125.4
Nb3 C32 H32 120.5
C34 C33 C32 108.3(6)
C34 C33 Nb3 75.1(4)
C32 C33 Nb3 69.0(4)
C34 C33 H33 125.8
C32 C33 H33 125.8
Nb3 C33 H33 121.7
C33 C34 C35 108.2(6)
C33 C34 Nb3 72.2(4)
C35 C34 Nb3 68.3(4)
C33 C34 H34 125.9
C35 C34 H34 125.9
Nb3 C34 H34 125.2
C34 C35 C31 110.5(6)
C34 C35 Nb3 77.5(4)
C31 C35 Nb3 69.8(3)
C34 C35 H35 124.7
C31 C35 H35 124.7
Nb3 C35 H35 119.6
C37 C36 C30 109.9(7)
C37 C36 Nb3 76.0(4)
C30 C36 Nb3 69.6(4)
C37 C36 H36 125.0
C30 C36 H36 125.0
Nb3 C36 H36 120.9
C36 C37 C38 107.7(7)
C36 C37 Nb3 70.3(4)
C38 C37 Nb3 72.5(4)
C36 C37 H37 126.2
C38 C37 H37 126.2
Nb3 C37 H37 122.8
C39 C38 C37 107.0(7)
C39 C38 Nb3 69.7(4)
C37 C38 Nb3 73.4(4)
C39 C38 H38 126.5
C37 C38 H38 126.5
Nb3 C38 H38 122.1
C30 C39 C38 109.9(7)
C30 C39 Nb3 70.4(4)
C38 C39 Nb3 75.8(4)
C30 C39 H39 125.1
C38 C39 H39 125.1
Nb3 C39 H39 120.4
C39 C30 C36 105.4(6)
C39 C30 B1 124.7(7)
C36 C30 B1 118.8(6)
C39 C30 Nb3 74.2(4)
C36 C30 Nb3 74.7(4)
B1 C30 Nb3 86.7(4)
C30 B1 C111 118.1(6)
C30 B1 C121 113.1(7)
C111 B1 C121 113.1(6)
C30 B1 Nb3 57.8(3)
C111 B1 Nb3 120.6(5)
C121 B1 Nb3 122.0(4)
C30 B1 HB 99(3)
C111 B1 HB 102(3)
C121 B1 HB 109(3)
Nb3 B1 HB 42(3)
C116 C111 C112 113.9(7)
C116 C111 B1 124.2(7)
C112 C111 B1 121.8(6)
F112 C112 C113 118.0(8)
F112 C112 C111 119.3(6)
C113 C112 C111 122.7(8)
C114 C113 F113 121.0(8)
C114 C113 C112 119.8(9)
F113 C113 C112 119.2(8)
F114 C114 C113 119.2(10)
F114 C114 C115 121.1(9)
C113 C114 C115 119.7(8)
C114 C115 F115 120.0(8)
C114 C115 C116 119.9(8)
F115 C115 C116 120.1(10)
C115 C116 C111 124.0(9)
C115 C116 F116 117.2(8)
C111 C116 F116 118.8(7)
C126 C121 C122 114.8(8)
C126 C121 B1 125.3(8)
C122 C121 B1 120.0(7)
F122 C122 C123 117.3(8)
F122 C122 C121 120.4(7)
C123 C122 C121 122.2(8)
C124 C123 C122 121.8(9)
C124 C123 F123 118.8(10)
C122 C123 F123 119.4(9)
C123 C124 F124 121.9(10)
C123 C124 C125 120.4(9)
F124 C124 C125 117.6(8)
F125 C125 C124 123.2(9)
F125 C125 C126 120.7(10)
C124 C125 C126 116.2(8)
C121 C126 F126 120.4(8)
C121 C126 C125 124.6(9)
F126 C126 C125 115.0(8)
C221 B2 C231 112.1(5)
C221 B2 C211 112.0(5)
C231 B2 C211 111.9(5)
C221 B2 H2 105(3)
C231 B2 H2 107(3)
C211 B2 H2 109(3)
C216 C211 C212 112.9(6)
C216 C211 B2 129.1(5)
C212 C211 B2 118.0(6)
F212 C212 C213 116.6(6)
F212 C212 C211 120.0(6)
C213 C212 C211 123.4(7)
F213 C213 C214 119.7(6)
F213 C213 C212 119.9(7)
C214 C213 C212 120.4(6)
F214 C214 C215 120.2(7)
F214 C214 C213 121.2(6)
C215 C214 C213 118.6(6)
F215 C215 C214 119.5(6)
F215 C215 C216 120.7(6)
C214 C215 C216 119.8(7)
F216 C216 C215 115.0(6)
F216 C216 C211 120.0(5)
C215 C216 C211 125.0(6)
C226 C221 C222 112.3(6)
C226 C221 B2 126.4(5)
C222 C221 B2 121.2(6)
F222 C222 C223 117.0(6)
F222 C222 C221 119.0(6)
C223 C222 C221 124.0(6)
C224 C223 F223 119.7(7)
C224 C223 C222 120.7(6)
F223 C223 C222 119.6(7)
F224 C224 C223 120.9(7)
F224 C224 C225 120.5(7)
C223 C224 C225 118.6(6)
F225 C225 C226 122.0(6)
F225 C225 C224 119.6(6)
C226 C225 C224 118.4(6)
C221 C226 C225 126.0(6)
C221 C226 F226 119.9(5)
C225 C226 F226 114.1(5)
C236 C231 C232 113.2(5)
C236 C231 B2 123.3(5)
C232 C231 B2 123.5(5)
F232 C232 C231 119.9(5)
F232 C232 C233 115.4(5)
C231 C232 C233 124.6(5)
F233 C233 C234 120.8(5)
F233 C233 C232 120.1(5)
C234 C233 C232 119.1(6)
F234 C234 C233 120.5(6)
F234 C234 C235 120.3(6)
C233 C234 C235 119.2(6)
F235 C235 C234 120.1(5)
F235 C235 C236 120.4(5)
C234 C235 C236 119.6(5)
F236 C236 C231 119.8(5)
F236 C236 C235 115.8(5)
C231 C236 C235 124.3(5)
C2 C1 H1A 109.5
C2 C1 H1B 109.5
H1A C1 H1B 109.5
C2 C1 H1C 109.5
H1A C1 H1C 109.5
H1B C1 H1C 109.5
C7 C2 C3 117.6(9)
C7 C2 C1 119.0(9)
C3 C2 C1 123.4(9)
C4 C3 C2 120.6(8)
C4 C3 H3 119.7
C2 C3 H3 119.7
C5 C4 C3 120.0(10)
C5 C4 H4 120.0
C3 C4 H4 120.0
C4 C5 C6 120.6(10)
C4 C5 H5 119.7
C6 C5 H5 119.7
C7 C6 C5 120.8(8)
C7 C6 H6 119.6
C5 C6 H6 119.6
C6 C7 C2 120.3(8)
C6 C7 H7 119.8
C2 C7 H7 119.8
C2A C1A H1A1 109.5
C2A C1A H1A2 109.5
H1A1 C1A H1A2 109.5
C2A C1A H1A3 109.5
H1A1 C1A H1A3 109.5
H1A2 C1A H1A3 109.5
C3A C2A C7A 116.1(8)
C3A C2A C1A 120.7(11)
C7A C2A C1A 123.1(10)
C4A C3A C2A 121.6(9)
C4A C3A H3A 119.2
C2A C3A H3A 119.2
C5A C4A C3A 120.7(9)
C5A C4A H4A 119.6
C3A C4A H4A 119.6
C6A C5A C4A 120.4(9)
C6A C5A H5A 119.8
C4A C5A H5A 119.8
C5A C6A C7A 120.9(9)
C5A C6A H6A 119.6
C7A C6A H6A 119.5
C6A C7A C2A 120.2(8)
C6A C7A H7A 119.9
C2A C7A H7A 119.9

loop_
_geom_bond_atom_site_label_1
_geom_bond_atom_site_label_2
_geom_bond_distance
Nb1 C21 2.218(6)
Nb1 C10 2.365(9)
Nb1 C12 2.379(6)
Nb1 C19 2.382(7)
Nb1 C11 2.385(6)
Nb1 C16 2.393(7)
Nb1 C17 2.400(6)
Nb1 C18 2.402(7)
Nb1 C13 2.403(6)
Nb1 C15 2.411(6)
Nb1 C14 2.415(5)
Nb1 HA 1.86(9)
Nb2 C31 2.223(6)
Nb2 C20 2.294(6)
Nb2 C29 2.326(6)
Nb2 C26 2.340(6)
Nb2 C21 2.347(5)
Nb2 C25 2.352(5)
Nb2 C22 2.376(6)
Nb2 C24 2.408(6)
Nb2 C23 2.428(6)
Nb2 C27 2.442(6)
Nb2 C28 2.446(6)
Nb2 Nb3 3.1208(8)
Nb2 HA 2.06(9)
Nb3 C20 2.229(6)
Nb3 C31 2.283(6)
Nb3 C30 2.298(6)
Nb3 C32 2.330(6)
Nb3 C35 2.337(6)
Nb3 C39 2.348(6)
Nb3 C36 2.365(7)
Nb3 C33 2.420(7)
Nb3 C38 2.427(7)
Nb3 C37 2.439(7)
Nb3 C34 2.456(7)
Nb3 B1 2.712(8)
Nb3 HB 1.94(6)
C11 C15 1.388(9)
C11 C12 1.429(11)
C11 H11 0.9500
C12 C13 1.381(10)
C12 H12 0.9500
C13 C14 1.394(9)
C13 H13 0.9500
C14 C15 1.378(8)
C14 H14 0.9500
C15 H15 0.9500
C16 C10 1.340(14)
C16 C17 1.377(12)
C16 H16 0.9501
C17 C18 1.378(10)
C17 H17 0.9500
C18 C19 1.421(15)
C18 H18 0.9500
C19 C10 1.385(16)
C19 H19 0.9500
C10 H10 0.9500
C21 C22 1.430(8)
C21 C25 1.438(8)
C22 C23 1.401(9)
C22 H22 0.9500
C23 C24 1.408(9)
C23 H23 0.9500
C24 C25 1.418(9)
C24 H24 0.9500
C25 H25 0.9500
C26 C27 1.411(8)
C26 C20 1.442(8)
C26 H26 0.9500
C27 C28 1.386(9)
C27 H27 0.9500
C28 C29 1.407(9)
C28 H28 0.9500
C29 C20 1.446(8)
C29 H29 0.9500
C31 C35 1.441(8)
C31 C32 1.445(8)
C32 C33 1.441(9)
C32 H32 0.9500
C33 C34 1.373(10)
C33 H33 0.9500
C34 C35 1.416(9)
C34 H34 0.9500
C35 H35 0.9500
C36 C37 1.394(10)
C36 C30 1.434(10)
C36 H36 0.9499
C37 C38 1.429(11)
C37 H37 0.9500
C38 C39 1.416(10)
C38 H38 0.9499
C39 C30 1.414(10)
C39 H39 0.9500
C30 B1 1.579(11)
B1 C111 1.625(10)
B1 C121 1.629(11)
B1 HB 1.32(7)
C111 C116 1.374(10)
C111 C112 1.398(10)
C112 F112 1.341(8)
C112 C113 1.380(10)
C113 C114 1.351(12)
C113 F113 1.357(10)
C114 F114 1.344(9)
C114 C115 1.352(12)
C115 F115 1.359(9)
C115 C116 1.363(11)
C116 F116 1.378(9)
C121 C126 1.350(10)
C121 C122 1.385(10)
C122 F122 1.343(8)
C122 C123 1.365(11)
C123 C124 1.331(11)
C123 F123 1.383(10)
C124 F124 1.340(9)
C124 C125 1.371(12)
C125 F125 1.322(9)
C125 C126 1.431(12)
C126 F126 1.379(10)
B2 C221 1.635(9)
B2 C231 1.638(9)
B2 C211 1.653(9)
B2 H2 1.07(5)
C211 C216 1.387(8)
C211 C212 1.393(8)
C212 F212 1.352(7)
C212 C213 1.380(9)
C213 F213 1.363(7)
C213 C214 1.368(10)
C214 F214 1.354(7)
C214 C215 1.362(9)
C215 F215 1.347(7)
C215 C216 1.365(8)
C216 F216 1.358(7)
C221 C226 1.376(8)
C221 C222 1.387(8)
C222 F222 1.356(7)
C222 C223 1.380(9)
C223 C224 1.353(10)
C223 F223 1.365(7)
C224 F224 1.341(7)
C224 C225 1.382(9)
C225 F225 1.337(7)
C225 C226 1.379(8)
C226 F226 1.382(6)
C231 C236 1.368(7)
C231 C232 1.382(8)
C232 F232 1.360(6)
C232 C233 1.384(8)
C233 F233 1.350(7)
C233 C234 1.350(8)
C234 F234 1.348(7)
C234 C235 1.370(8)
C235 F235 1.349(6)
C235 C236 1.378(8)
C236 F236 1.355(6)
C1 C2 1.505(12)
C1 H1A 0.9800
C1 H1B 0.9800
C1 H1C 0.9800
C2 C7 1.391(10)
C2 C3 1.400(12)
C3 C4 1.371(14)
C3 H3 0.9500
C4 C5 1.345(13)
C4 H4 0.9500
C5 C6 1.365(13)
C5 H5 0.9500
C6 C7 1.354(12)
C6 H6 0.9500
C7 H7 0.9500
C1A C2A 1.498(13)
C1A H1A1 0.9800
C1A H1A2 0.9799
C1A H1A3 0.9801
C2A C3A 1.387(12)
C2A C7A 1.396(13)
C3A C4A 1.356(12)
C3A H3A 0.9500
C4A C5A 1.346(12)
C4A H4A 0.9500
C5A C6A 1.321(12)
C5A H5A 0.9500
C6A C7A 1.389(13)
C6A H6A 0.9500
C7A H7A 0.9500
